data_7048206
loop_
_publ_author_name
'Dalton, Hannah L.'
'Lynes, Amy D.'
'Twamley, Brendan'
'Byrne, Kevin'
'Schmitt, Wolfgang'
'Hawes, Chris S.'
'Gunnlaugsson, Thorfinnur'

_publ_section_title
;
 Exploring the reversible host-guest chemistry of a crystalline
 octanuclear Ag(i) metallosupramolecular macrocycle formed from a simple
 pyrazinylpyridine ligand.
;
_journal_issue 48
_journal_name_full 'Dalton transactions (Cambridge, England : 2003)'
_journal_page_first 17266
_journal_page_last 17275
_journal_paper_doi 10.1039/c8dt04583f
_journal_volume 47
_journal_year 2018
_chemical_formula_moiety 'C63 H40 Ag4 F9 N16 O17.02 S3, C0.83 F2.5 O2.67 S0.83, 2.75(C4 H8 O2), C H2 O0.58'
_chemical_formula_sum 'C75.84 H64 Ag4 F11.5 N16 O25.77 S3.84'
_chemical_formula_weight 2384.70
_space_group_crystal_system triclinic
_space_group_IT_number 2
_space_group_name_Hall '-P 1'
_space_group_name_H-M_alt 'P -1'
_symmetry_space_group_name_Hall '-P 1'
_symmetry_space_group_name_H-M 'P -1'
_atom_sites_solution_hydrogens geom
_audit_creation_date 2018-10-09
_audit_creation_method
;
Olex2 1.2
(compiled 2018.05.29 svn.r3508 for OlexSys, GUI svn.r5506)
;
_audit_update_record
;
2018-10-10 deposited with the CCDC.
2018-11-20 downloaded from the CCDC.
;
_cell_angle_alpha 107.193(2)
_cell_angle_beta 83.606(3)
_cell_angle_gamma 92.800(2)
_cell_formula_units_Z 2
_cell_length_a 12.532(3)
_cell_length_b 15.486(4)
_cell_length_c 25.142(6)
_cell_measurement_reflns_used 9567
_cell_measurement_temperature 100(2)
_cell_measurement_theta_max 26.698
_cell_measurement_theta_min 2.337
_cell_volume 4632(2)
_computing_cell_refinement 'SAINT v8.37A (Bruker, 2015)'
_computing_data_collection 'APEX 3 (Bruker, 2016) '
_computing_data_reduction 'SAINT v8.37A (Bruker, 2015)'
_computing_molecular_graphics 'Olex2 (Dolomanov et al., 2009)'
_computing_publication_material 'Olex2 (Dolomanov et al., 2009)'
_computing_structure_refinement 'XL (Sheldrick, 2008)'
_computing_structure_solution 'XT (Sheldrick, 2015)'
_diffrn_ambient_temperature 99.99
_diffrn_detector_area_resol_mean 7.9
_diffrn_detector_type 'CCD area detector'
_diffrn_measured_fraction_theta_full 0.997
_diffrn_measured_fraction_theta_max 0.992
_diffrn_measurement_device 'Kappa diffractometer'
_diffrn_measurement_device_type 'Bruker APEX2 area detector'
_diffrn_measurement_method '\w and \f scans'
_diffrn_radiation_type MoK\a
_diffrn_radiation_wavelength 0.71073
_diffrn_reflns_av_R_equivalents 0.0505
_diffrn_reflns_av_unetI/netI 0.0570
_diffrn_reflns_Laue_measured_fraction_full 0.997
_diffrn_reflns_Laue_measured_fraction_max 0.992
_diffrn_reflns_limit_h_max 15
_diffrn_reflns_limit_h_min -15
_diffrn_reflns_limit_k_max 19
_diffrn_reflns_limit_k_min -19
_diffrn_reflns_limit_l_max 31
_diffrn_reflns_limit_l_min -31
_diffrn_reflns_number 67205
_diffrn_reflns_point_group_measured_fraction_full 0.997
_diffrn_reflns_point_group_measured_fraction_max 0.992
_diffrn_reflns_theta_full 25.242
_diffrn_reflns_theta_max 26.739
_diffrn_reflns_theta_min 1.635
_exptl_absorpt_coefficient_mu 1.025
_exptl_absorpt_correction_T_max 0.7454
_exptl_absorpt_correction_T_min 0.5919
_exptl_absorpt_correction_type multi-scan
_exptl_absorpt_process_details
'SADABS-2016/2 (Bruker,2016/2) was used for absorption correction. wR2(int) was 0.0897 before and 0.0623 after correction. The Ratio of minimum to maximum transmission is 0.7941. The \l/2 correction factor is 0.00150.'
_exptl_crystal_colour colourless
_exptl_crystal_colour_primary colourless
_exptl_crystal_density_diffrn 1.710
_exptl_crystal_density_method 'not measured'
_exptl_crystal_description block
_exptl_crystal_F_000 2380
_exptl_crystal_size_max 0.46
_exptl_crystal_size_mid 0.33
_exptl_crystal_size_min 0.17
_refine_diff_density_max 2.274
_refine_diff_density_min -2.028
_refine_diff_density_rms 0.161
_refine_ls_extinction_method none
_refine_ls_goodness_of_fit_ref 1.090
_refine_ls_hydrogen_treatment constr
_refine_ls_matrix_type full
_refine_ls_number_parameters 1392
_refine_ls_number_reflns 19517
_refine_ls_number_restraints 114
_refine_ls_restrained_S_all 1.089
_refine_ls_R_factor_all 0.1499
_refine_ls_R_factor_gt 0.0956
_refine_ls_shift/su_max 0.000
_refine_ls_shift/su_mean 0.000
_refine_ls_structure_factor_coef Fsqd
_refine_ls_weighting_details 'w=1/[\s^2^(Fo^2^)+(0.0387P)^2^+75.9345P] where P=(Fo^2^+2Fc^2^)/3'
_refine_ls_weighting_scheme calc
_refine_ls_wR_factor_gt 0.2000
_refine_ls_wR_factor_ref 0.2334
_reflns_Friedel_coverage 0.000
_reflns_number_gt 12609
_reflns_number_total 19517
_reflns_threshold_expression 'I > 2\s(I)'
_cod_data_source_file c8dt04583f2.cif
_cod_data_source_block dioxane4
_cod_depositor_comments 'Adding full bibliography for 7048201--7048212.cif.'
_cod_original_cell_volume 4631.5(18)
_cod_original_formula_sum 'C75.84 H64 Ag4 F11.50 N16 O25.77 S3.84'
_cod_database_code 7048206
_shelx_shelxl_version_number 2016/6
_shelx_space_group_comment
;
The symmetry employed for this shelxl refinement is uniquely defined
by the following loop, which should always be used as a source of
symmetry information in preference to the above space-group names.
They are only intended as comments.
;
_shelx_estimated_absorpt_t_max 0.845
_shelx_estimated_absorpt_t_min 0.650
_olex2_refinement_description
;
1. Fixed Uiso
 At 1.2 times of:
  All C(H) groups, All C(H,H) groups
2. Restrained distances
 C81-C80
 1.3 with sigma of 0.01
 S5-C85
 1.85 with sigma of 0.01
 F14-F15
 2 with sigma of 0.01
 S4-O33 \\sim S4-O31 \\sim S4-O30
 with sigma of 0.02
 F14-C85 \\sim F13-C85 \\sim F15-C85
 with sigma of 0.01
 S1-O14 \\sim S1-O9
 with sigma of 0.01
3. Uiso/Uaniso restraints and constraints
O22 \\sim O21 \\sim C68 \\sim C69 \\sim C70 \\sim C71: within 2A with sigma of
0.01 and sigma for terminal atoms of 0.02
Uanis(O28) \\sim Ueq, Uanis(C82) \\sim Ueq: with sigma of 0.1 and sigma for
terminal atoms of 0.2
Uanis(O33) \\sim Ueq: with sigma of 0.01 and sigma for terminal atoms of 0.01
Uanis(F14) \\sim Ueq: with sigma of 0.01 and sigma for terminal atoms of 0.01
Uanis(F13) \\sim Ueq: with sigma of 0.01 and sigma for terminal atoms of 0.01
Uanis(O14) \\sim Ueq, Uanis(O9) \\sim Ueq: with sigma of 0.01 and sigma for
terminal atoms of 0.02
Uanis(C76) = Uanis(O26)
Uanis(F14) = Uanis(C85)
Uanis(F15) = Uanis(C85)
Uanis(F14) = Uanis(F12)
Uanis(S4) = Uanis(S5)
4. Rigid body (RIGU) restrains
 N9, C31, C32
 with sigma for 1-2 distances of 0.002 and sigma for 1-3 distances of 0.002
 O26, C80, C81
 with sigma for 1-2 distances of 0.002 and sigma for 1-3 distances of 0.002
 F11, F12, C84
 with sigma for 1-2 distances of 0.002 and sigma for 1-3 distances of 0.002
 S4, F14
 with sigma for 1-2 distances of 0.002 and sigma for 1-3 distances of 0.002
5. Others
 Sof(O13)=1-FVAR(1)
 Sof(O12)=FVAR(1)
 Fixed Sof: O14(0.25) S4(0.33333) F10(0.5) F11(0.5) F12(0.5) F13(0.33333)
 F14(0.33333) F15(0.33333) O29(0.5) S5(0.5) O31(0.33333) O32(0.5) O33(0.33333)
 C84(0.5) C85(0.33333) O23(0.75) O24(0.75) C72(0.75) H72A(0.75) H72B(0.75)
 C73(0.75) H73A(0.75) H73B(0.75) C74(0.75) H74A(0.75) H74B(0.75) C75(0.75)
 H75A(0.75) H75B(0.75) O22(0.5) O21(0.5) C68(0.5) H68A(0.5) H68B(0.5) C69(0.5)
 H69A(0.5) H69B(0.5) C70(0.5) H70A(0.5) H70B(0.5) C71(0.5) H71A(0.5) H71B(0.5)
 O25(0.5) O27(0.5) C77(0.5) H77A(0.5) H77B(0.5) C78(0.5) H78A(0.5) H78B(0.5)
 C79(0.5) H79A(0.5) H79B(0.5) C83(0.5) H83A(0.5) H83B(0.5) O26(0.33333)
 O28(0.25) C76(0.25) H76A(0.25) H76B(0.25) C80(0.25) H80A(0.25) H80B(0.25)
 C81(0.25) H81A(0.25) H81B(0.25) C82(0.25) H82A(0.25) H82B(0.25)
6.a Free rotating group:
 O30(S5), O22(O21,C68,C69,C70,C71)
6.b Secondary CH2 refined with riding coordinates:
 C64(H64A,H64B), C65(H65A,H65B), C66(H66A,H66B), C67(H67A,H67B), C72(H72A,
 H72B), C73(H73A,H73B), C74(H74A,H74B), C75(H75A,H75B), C68(H68A,H68B),
 C69(H69A,H69B), C70(H70A,H70B), C71(H71A,H71B), C77(H77A,H77B), C78(H78A,H78B),
  C79(H79A,H79B), C83(H83A,H83B), C76(H76A,H76B), C80(H80A,H80B), C81(H81A,
 H81B), C82(H82A,H82B)
6.c Aromatic/amide H refined with riding coordinates:
 C1(H1), C2(H2), C4(H4), C7(H7), C8(H8), C10(H10), C11(H11), C13(H13),
 C14(H14), C15(H15), C16(H16), C17(H17), C19(H19), C22(H22), C23(H23), C25(H25),
  C26(H26), C28(H28), C29(H29), C30(H30), C31(H31), C32(H32), C33(H33),
 C37(H37), C38(H38), C40(H40), C41(H41), C43(H43), C44(H44), C45(H45), C46(H46),
  C47(H47), C49(H49), C52(H52), C53(H53), C55(H55), C56(H56), C58(H58),
 C59(H59), C60(H60)
;
_olex2_submission_special_instructions 'No special instructions were received'

loop_
_space_group_symop_operation_xyz
'x, y, z'
'-x, -y, -z'

loop_
_atom_site_label
_atom_site_type_symbol
_atom_site_fract_x
_atom_site_fract_y
_atom_site_fract_z
_atom_site_U_iso_or_equiv
_atom_site_adp_type
_atom_site_occupancy
_atom_site_site_symmetry_order
_atom_site_calc_flag
_atom_site_refinement_flags_posn
_atom_site_refinement_flags_adp
_atom_site_refinement_flags_occupancy
_atom_site_disorder_assembly
_atom_site_disorder_group
Ag1 Ag 0.38085(7) 0.51940(6) 0.47398(3) 0.0507(2) Uani 1 1 d . . . . .
Ag2 Ag 0.62925(9) 0.43145(7) 0.18483(3) 0.0684(3) Uani 1 1 d . . . . .
Ag3 Ag 0.27431(6) 0.06699(5) 0.02999(3) 0.0444(2) Uani 1 1 d . . . . .
Ag4 Ag -0.12930(7) 0.34058(6) 0.23881(3) 0.0557(2) Uani 1 1 d . . . . .
S1 S 0.4212(2) 0.29179(17) 0.49659(11) 0.0490(7) Uani 1 1 d D . . . .
S2 S 0.8449(2) 0.38410(19) 0.07486(10) 0.0473(6) Uani 1 1 d . . . . .
S3 S -0.3368(2) 0.15419(18) 0.19433(11) 0.0462(6) Uani 1 1 d . . . . .
F1 F 0.3054(8) 0.1648(6) 0.4361(4) 0.117(4) Uani 1 1 d . . . . .
F2 F 0.4337(7) 0.1164(4) 0.4643(3) 0.081(2) Uani 1 1 d . . . . .
F3 F 0.4644(11) 0.1729(6) 0.3991(4) 0.142(5) Uani 1 1 d . . . . .
F4 F 0.8611(8) 0.4889(7) 0.0085(3) 0.105(3) Uani 1 1 d . . . . .
F5 F 0.8746(9) 0.5592(6) 0.0946(4) 0.104(3) Uani 1 1 d . . . . .
F6 F 0.7189(8) 0.5083(6) 0.0687(4) 0.098(3) Uani 1 1 d . . . . .
F7 F -0.3582(9) 0.0132(5) 0.2309(3) 0.099(3) Uani 1 1 d . . . . .
F8 F -0.2182(7) 0.1029(7) 0.2571(3) 0.100(3) Uani 1 1 d . . . . .
F9 F -0.3796(7) 0.1401(6) 0.2958(3) 0.083(2) Uani 1 1 d . . . . .
O34 O 0.3506(6) 0.2908(5) 0.5438(3) 0.0499(18) Uani 1 1 d . . . . .
O1 O -0.0763(11) -0.0840(7) 0.5747(6) 0.116(4) Uani 1 1 d . . . . .
O2 O 0.0676(10) -0.0869(7) 0.5149(6) 0.095(4) Uani 1 1 d . . . . .
O3 O 0.6779(9) 1.1233(6) 0.5026(4) 0.085(3) Uani 1 1 d . . . . .
O4 O 0.7674(8) 1.1687(6) 0.4365(4) 0.079(3) Uani 1 1 d . . . . .
O5 O 1.0764(7) 0.2026(8) -0.1940(4) 0.079(3) Uani 1 1 d . . . . .
O6 O 1.0823(8) 0.0581(8) -0.2255(5) 0.101(4) Uani 1 1 d . . . . .
O7 O -0.5230(7) -0.2812(6) 0.1200(4) 0.074(3) Uani 1 1 d . . . . .
O8 O -0.4840(9) -0.3692(7) 0.0357(5) 0.100(4) Uani 1 1 d . . . . .
O9 O 0.3767(12) 0.3502(7) 0.4676(4) 0.066(5) Uani 0.77(3) 1 d D U . A 1
O10 O 0.8039(6) 0.4042(6) 0.1332(3) 0.058(2) Uani 1 1 d . . . . .
O11 O -0.2972(6) 0.2442(5) 0.2183(3) 0.062(2) Uani 1 1 d . . . . .
O12 O 0.5329(10) 0.3043(13) 0.5010(9) 0.085(8) Uani 0.79(5) 1 d . . P A 1
O13 O 0.521(3) 0.261(5) 0.525(2) 0.06(2) Uani 0.21(5) 1 d . . P A 2
O14 O 0.458(4) 0.3647(16) 0.4725(12) 0.067(10) Uani 0.25 1 d D U P A 2
O15 O 0.9603(6) 0.3738(6) 0.0648(3) 0.058(2) Uani 1 1 d . . . . .
O16 O 0.7835(6) 0.3196(6) 0.0363(3) 0.065(2) Uani 1 1 d . . . . .
O17 O -0.4505(6) 0.1490(5) 0.1884(3) 0.061(2) Uani 1 1 d . . . . .
O18 O -0.2717(6) 0.0999(5) 0.1461(3) 0.0544(19) Uani 1 1 d . . . . .
N1 N 0.1489(6) 0.5020(5) 0.7272(3) 0.0398(18) Uani 1 1 d . . . . .
N2 N 0.1891(6) 0.6235(5) 0.6656(3) 0.0370(18) Uani 1 1 d . . . . .
N3 N 0.2983(6) 0.5634(5) 0.5589(3) 0.0334(17) Uani 1 1 d . . . . .
N4 N 0.0073(13) -0.0494(8) 0.5567(6) 0.082(4) Uani 1 1 d . . . . .
N5 N 0.6164(7) 0.5842(6) 0.2327(3) 0.0418(19) Uani 1 1 d . . . . .
N6 N 0.5738(6) 0.4423(5) 0.2814(3) 0.0378(18) Uani 1 1 d . . . . .
N7 N 0.4705(6) 0.4822(5) 0.3894(3) 0.0333(16) Uani 1 1 d . . . . .
N8 N 0.7136(9) 1.1121(7) 0.4538(5) 0.066(3) Uani 1 1 d . . . . .
N9 N 0.4305(6) 0.0771(5) -0.0203(3) 0.0386(17) Uani 1 1 d . U . . .
N10 N 0.3933(6) 0.1731(6) 0.0891(3) 0.0400(18) Uani 1 1 d . . . . .
N11 N 0.5194(6) 0.3227(6) 0.1379(3) 0.043(2) Uani 1 1 d . . . . .
N12 N 1.0361(9) 0.1285(10) -0.2006(5) 0.073(3) Uani 1 1 d . . . . .
N13 N 0.1250(6) -0.0136(5) 0.0409(3) 0.0362(17) Uani 1 1 d . . . . .
N14 N 0.1317(6) 0.1708(6) 0.0833(3) 0.0397(18) Uani 1 1 d . . . . .
N15 N -0.0204(7) 0.2631(5) 0.1672(3) 0.0402(19) Uani 1 1 d . . . . .
N16 N -0.4614(9) -0.3067(7) 0.0773(5) 0.063(3) Uani 1 1 d . . . . .
C1 C 0.1153(8) 0.4435(8) 0.7565(4) 0.048(3) Uani 1 1 d . . . . .
H1 H 0.106443 0.465587 0.796192 0.057 Uiso 1 1 calc R . . . .
C2 C 0.0934(8) 0.3531(8) 0.7316(5) 0.048(3) Uani 1 1 d . . . . .
H2 H 0.070140 0.314520 0.753938 0.058 Uiso 1 1 calc R . . . .
C3 C 0.1056(7) 0.3186(7) 0.6729(4) 0.041(2) Uani 1 1 d . . . . .
C4 C 0.1429(7) 0.3797(7) 0.6432(4) 0.039(2) Uani 1 1 d . . . . .
H4 H 0.154141 0.359341 0.603536 0.047 Uiso 1 1 calc R . . . .
C5 C 0.1635(7) 0.4693(6) 0.6711(4) 0.0334(19) Uani 1 1 d . . . . .
C6 C 0.0801(8) 0.2233(7) 0.6434(5) 0.048(3) Uani 1 1 d . . . . .
C7 C -0.0023(10) 0.1757(9) 0.6669(6) 0.064(3) Uani 1 1 d . . . . .
H7 H -0.041390 0.204516 0.701775 0.077 Uiso 1 1 calc R . . . .
C8 C -0.0255(10) 0.0860(9) 0.6382(7) 0.069(4) Uani 1 1 d . . . . .
H8 H -0.080295 0.053053 0.653522 0.083 Uiso 1 1 calc R . . . .
C9 C 0.0317(11) 0.0456(8) 0.5875(6) 0.068(4) Uani 1 1 d . . . . .
C10 C 0.1113(10) 0.0915(8) 0.5641(6) 0.058(3) Uani 1 1 d . . . . .
H10 H 0.149575 0.062154 0.529077 0.070 Uiso 1 1 calc R . . . .
C11 C 0.1351(9) 0.1785(7) 0.5911(4) 0.048(3) Uani 1 1 d . . . . .
H11 H 0.189659 0.210045 0.574505 0.057 Uiso 1 1 calc R . . . .
C12 C 0.2055(7) 0.5339(6) 0.6402(4) 0.0333(19) Uani 1 1 d . . . . .
C13 C 0.2601(7) 0.5053(6) 0.5865(4) 0.0317(19) Uani 1 1 d . . . . .
H13 H 0.270237 0.442471 0.569162 0.038 Uiso 1 1 calc R . . . .
C14 C 0.2800(8) 0.6521(6) 0.5845(4) 0.041(2) Uani 1 1 d . . . . .
H14 H 0.305661 0.695400 0.565940 0.049 Uiso 1 1 calc R . . . .
C15 C 0.2251(8) 0.6808(6) 0.6369(4) 0.039(2) Uani 1 1 d . . . . .
H15 H 0.212396 0.743493 0.653279 0.047 Uiso 1 1 calc R . . . .
C16 C 0.6481(8) 0.6528(8) 0.2116(4) 0.048(3) Uani 1 1 d . . . . .
H16 H 0.664280 0.638924 0.172238 0.057 Uiso 1 1 calc R . . . .
C17 C 0.6587(9) 0.7415(8) 0.2430(4) 0.049(3) Uani 1 1 d . . . . .
H17 H 0.678989 0.787046 0.225379 0.059 Uiso 1 1 calc R . . . .
C18 C 0.6390(8) 0.7638(7) 0.3020(4) 0.042(2) Uani 1 1 d . . . . .
C19 C 0.6083(7) 0.6926(6) 0.3237(4) 0.034(2) Uani 1 1 d . . . . .
H19 H 0.596059 0.704096 0.363179 0.041 Uiso 1 1 calc R . . . .
C20 C 0.5951(7) 0.6047(6) 0.2893(4) 0.034(2) Uani 1 1 d . . . . .
C21 C 0.6540(8) 0.8551(7) 0.3390(4) 0.044(2) Uani 1 1 d . . . . .
C22 C 0.7266(9) 0.9167(7) 0.3237(5) 0.053(3) Uani 1 1 d . . . . .
H22 H 0.764430 0.899874 0.287337 0.064 Uiso 1 1 calc R . . . .
C23 C 0.7455(9) 1.0012(7) 0.3595(5) 0.055(3) Uani 1 1 d . . . . .
H23 H 0.794307 1.042610 0.347949 0.066 Uiso 1 1 calc R . . . .
C24 C 0.6902(10) 1.0246(7) 0.4138(5) 0.056(3) Uani 1 1 d . . . . .
C25 C 0.6187(9) 0.9658(7) 0.4307(5) 0.048(3) Uani 1 1 d . . . . .
H25 H 0.583023 0.982285 0.467579 0.057 Uiso 1 1 calc R . . . .
C26 C 0.5986(8) 0.8813(7) 0.3932(4) 0.047(3) Uani 1 1 d . . . . .
H26 H 0.547188 0.841119 0.404292 0.057 Uiso 1 1 calc R . . . .
C27 C 0.5580(7) 0.5301(6) 0.3132(3) 0.0321(19) Uani 1 1 d . . . . .
C28 C 0.5045(7) 0.5480(6) 0.3670(4) 0.033(2) Uani 1 1 d . . . . .
H28 H 0.491885 0.609008 0.388436 0.040 Uiso 1 1 calc R . . . .
C29 C 0.4874(8) 0.3962(6) 0.3580(4) 0.039(2) Uani 1 1 d . . . . .
H29 H 0.464218 0.347725 0.372679 0.047 Uiso 1 1 calc R . . . .
C30 C 0.5385(8) 0.3786(7) 0.3043(4) 0.040(2) Uani 1 1 d . . . . .
H30 H 0.548667 0.317273 0.282739 0.048 Uiso 1 1 calc R . . . .
C31 C 0.4608(8) 0.0247(5) -0.0742(4) 0.0359(19) Uani 1 1 d . U . . .
H31 H 0.412105 -0.022847 -0.089443 0.043 Uiso 1 1 calc R . . . .
C32 C 0.5476(9) 0.0314(7) -0.1075(4) 0.050(2) Uani 1 1 d . U . . .
H32 H 0.558734 -0.007677 -0.144591 0.060 Uiso 1 1 calc R . . . .
C33 C 0.6001(7) 0.1542(6) -0.0299(4) 0.0333(19) Uani 1 1 d . . . . .
H33 H 0.650021 0.199912 -0.013595 0.040 Uiso 1 1 calc R . . . .
C34 C 0.5049(7) 0.1417(6) 0.0008(4) 0.034(2) Uani 1 1 d . . . . .
C35 C 0.6227(8) 0.0989(7) -0.0855(4) 0.040(2) Uani 1 1 d . . . . .
C36 C 0.7260(8) 0.1084(7) -0.1194(4) 0.045(2) Uani 1 1 d . . . . .
C37 C 0.7762(8) 0.1911(8) -0.1120(5) 0.049(3) Uani 1 1 d . . . . .
H37 H 0.741848 0.243492 -0.087474 0.059 Uiso 1 1 calc R . . . .
C38 C 0.8772(9) 0.1997(9) -0.1400(5) 0.057(3) Uani 1 1 d . . . . .
H38 H 0.912102 0.256989 -0.135324 0.068 Uiso 1 1 calc R . . . .
C39 C 0.9246(9) 0.1206(10) -0.1750(5) 0.057(3) Uani 1 1 d . . . . .
C40 C 0.8764(9) 0.0373(9) -0.1840(4) 0.056(3) Uani 1 1 d . . . . .
H40 H 0.911396 -0.015089 -0.208129 0.067 Uiso 1 1 calc R . . . .
C41 C 0.7748(9) 0.0311(8) -0.1570(4) 0.050(3) Uani 1 1 d . . . . .
H41 H 0.738115 -0.025668 -0.163947 0.060 Uiso 1 1 calc R . . . .
C42 C 0.4790(7) 0.1969(7) 0.0598(4) 0.042(2) Uani 1 1 d . . . . .
C43 C 0.5431(7) 0.2732(7) 0.0848(4) 0.039(2) Uani 1 1 d . . . . .
H43 H 0.603879 0.289428 0.063335 0.047 Uiso 1 1 calc R . . . .
C44 C 0.4351(8) 0.2970(7) 0.1669(4) 0.044(2) Uani 1 1 d . . . . .
H44 H 0.417569 0.330227 0.204972 0.052 Uiso 1 1 calc R . . . .
C45 C 0.3726(8) 0.2232(7) 0.1429(4) 0.044(2) Uani 1 1 d . . . . .
H45 H 0.312824 0.206975 0.164911 0.053 Uiso 1 1 calc R . . . .
C46 C 0.1167(8) -0.1043(7) 0.0166(4) 0.041(2) Uani 1 1 d . . . . .
H46 H 0.176663 -0.134048 -0.006997 0.050 Uiso 1 1 calc R . . . .
C47 C 0.0263(10) -0.1558(7) 0.0242(4) 0.051(3) Uani 1 1 d . . . . .
H47 H 0.025811 -0.219238 0.006755 0.062 Uiso 1 1 calc R . . . .
C48 C -0.0635(8) -0.1147(6) 0.0574(4) 0.036(2) Uani 1 1 d . . . . .
C49 C -0.0572(7) -0.0222(6) 0.0814(4) 0.0322(19) Uani 1 1 d . . . . .
H49 H -0.117708 0.008722 0.103713 0.039 Uiso 1 1 calc R . . . .
C50 C 0.0369(7) 0.0263(7) 0.0732(4) 0.037(2) Uani 1 1 d . . . . .
C51 C -0.1640(8) -0.1673(6) 0.0653(4) 0.037(2) Uani 1 1 d . . . . .
C52 C -0.1819(9) -0.2536(7) 0.0273(4) 0.045(2) Uani 1 1 d . . . . .
H52 H -0.126701 -0.280163 -0.001106 0.054 Uiso 1 1 calc R . . . .
C53 C -0.2782(10) -0.2994(8) 0.0310(5) 0.055(3) Uani 1 1 d . . . . .
H53 H -0.290687 -0.356386 0.004862 0.066 Uiso 1 1 calc R . . . .
C54 C -0.3575(9) -0.2599(7) 0.0743(4) 0.048(3) Uani 1 1 d . . . . .
C55 C -0.3395(8) -0.1792(7) 0.1139(4) 0.046(2) Uani 1 1 d . . . . .
H55 H -0.392465 -0.155980 0.144350 0.055 Uiso 1 1 calc R . . . .
C56 C -0.2442(8) -0.1320(7) 0.1092(4) 0.044(2) Uani 1 1 d . . . . .
H56 H -0.232784 -0.075277 0.135897 0.053 Uiso 1 1 calc R . . . .
C57 C 0.0465(8) 0.1268(6) 0.1001(4) 0.036(2) Uani 1 1 d . . . . .
C58 C -0.0303(8) 0.1723(7) 0.1434(4) 0.041(2) Uani 1 1 d . . . . .
H58 H -0.088878 0.139547 0.155907 0.049 Uiso 1 1 calc R . . . .
C59 C 0.0650(8) 0.3050(6) 0.1479(4) 0.042(2) Uani 1 1 d . . . . .
H59 H 0.072460 0.368763 0.162510 0.051 Uiso 1 1 calc R . . . .
C60 C 0.1406(8) 0.2594(7) 0.1082(4) 0.042(2) Uani 1 1 d . . . . .
H60 H 0.202043 0.291510 0.097841 0.051 Uiso 1 1 calc R . . . .
C61 C 0.4074(11) 0.1798(7) 0.4453(5) 0.055(3) Uani 1 1 d . . . . .
C62 C 0.8253(12) 0.4892(10) 0.0606(5) 0.072(4) Uani 1 1 d . . . . .
C63 C -0.3222(11) 0.1004(9) 0.2463(5) 0.067(4) Uani 1 1 d . . . . .
S4 S 0.163(2) 0.2676(12) 0.2645(9) 0.041(3) Uani 0.3333 1 d D U P B 2
F10 F 0.2472(11) 0.2784(10) 0.3585(5) 0.064(4) Uani 0.5 1 d . . P B 1
F11 F 0.3309(12) 0.1884(11) 0.2861(6) 0.076(4) Uani 0.5 1 d . U P B 1
F12 F 0.1953(17) 0.1477(18) 0.3223(9) 0.095(4) Uani 0.5 1 d . U P B 1
F13 F 0.130(3) 0.299(2) 0.3791(15) 0.132(11) Uani 0.3333 1 d D U P B 2
F14 F 0.157(2) 0.155(3) 0.3340(14) 0.095(4) Uani 0.3333 1 d D U P B 2
F15 F 0.020(2) 0.2015(19) 0.3209(10) 0.095(4) Uani 0.3333 1 d D . P B 2
O29 O 0.0607(18) 0.2793(16) 0.2955(6) 0.086(7) Uani 0.5 1 d . . P B 1
O30 O 0.1588(6) 0.1833(5) 0.2200(3) 0.061(2) Uani 1 1 d D . . . .
S5 S 0.1562(13) 0.2558(7) 0.2718(5) 0.041(3) Uani 0.5 1 d DG . P B 1
O31 O 0.0920(18) 0.3452(14) 0.2766(8) 0.048(5) Uani 0.3333 1 d D . P B 2
O32 O 0.2181(17) 0.3251(11) 0.2571(6) 0.067(5) Uani 0.5 1 d . . P B 1
O33 O 0.267(2) 0.305(2) 0.2825(13) 0.078(8) Uani 0.3333 1 d D U P B 2
C84 C 0.236(2) 0.217(2) 0.3125(10) 0.063(5) Uani 0.5 1 d . U P B 1
C85 C 0.117(3) 0.232(2) 0.3334(16) 0.095(4) Uani 0.3333 1 d D . P B 2
O19 O 0.1299(8) 0.6450(8) 0.3472(4) 0.088(3) Uani 1 1 d . . . . .
O20 O 0.2482(7) 0.5784(6) 0.4153(4) 0.071(3) Uani 1 1 d . . . . .
C64 C 0.1528(14) 0.7009(12) 0.4003(6) 0.105(6) Uani 1 1 d . . . . .
H64A H 0.092678 0.697079 0.428635 0.126 Uiso 1 1 calc R . . . .
H64B H 0.160624 0.764474 0.399625 0.126 Uiso 1 1 calc R . . . .
C65 C 0.2547(14) 0.6715(10) 0.4157(7) 0.098(6) Uani 1 1 d . . . . .
H65A H 0.315457 0.679908 0.388837 0.117 Uiso 1 1 calc R . . . .
H65B H 0.268816 0.710007 0.453441 0.117 Uiso 1 1 calc R . . . .
C66 C 0.1229(13) 0.5518(14) 0.3475(7) 0.105(7) Uani 1 1 d . . . . .
H66A H 0.107530 0.512868 0.310056 0.126 Uiso 1 1 calc R . . . .
H66B H 0.062543 0.544340 0.374867 0.126 Uiso 1 1 calc R . . . .
C67 C 0.2219(11) 0.5226(9) 0.3620(6) 0.076(4) Uani 1 1 d . . . . .
H67A H 0.213284 0.459066 0.362807 0.091 Uiso 1 1 calc R . . . .
H67B H 0.281379 0.525427 0.333121 0.091 Uiso 1 1 calc R . . . .
O23 O 0.2380(13) 0.6172(7) 0.1702(7) 0.099(5) Uani 0.75 1 d . . P . .
O24 O 0.3055(10) 0.4418(8) 0.1409(6) 0.078(4) Uani 0.75 1 d . . P . .
C72 C 0.1893(13) 0.5628(9) 0.1943(8) 0.068(5) Uani 0.75 1 d . . P . .
H72A H 0.130657 0.530299 0.172638 0.082 Uiso 0.75 1 calc R . P . .
H72B H 0.157955 0.596094 0.232359 0.082 Uiso 0.75 1 calc R . P . .
C73 C 0.2741(15) 0.4952(13) 0.1974(7) 0.073(5) Uani 0.75 1 d . . P . .
H73A H 0.337060 0.528140 0.214774 0.087 Uiso 0.75 1 calc R . P . .
H73B H 0.242993 0.455869 0.220084 0.087 Uiso 0.75 1 calc R . P . .
C74 C 0.3517(13) 0.4976(9) 0.1110(7) 0.055(4) Uani 0.75 1 d . . P . .
H74A H 0.375699 0.462293 0.072098 0.066 Uiso 0.75 1 calc R . P . .
H74B H 0.414181 0.530885 0.128663 0.066 Uiso 0.75 1 calc R . P . .
C75 C 0.264(2) 0.5623(15) 0.1120(10) 0.108(8) Uani 0.75 1 d . . P . .
H75A H 0.288681 0.601748 0.088255 0.130 Uiso 0.75 1 calc R . P . .
H75B H 0.199213 0.528118 0.097297 0.130 Uiso 0.75 1 calc R . P . .
O22 O 0.0741(10) 0.4164(11) 0.5309(4) 0.070(4) Uani 0.5 1 d . U P C -1
O21 O -0.0349(10) 0.4267(11) 0.4404(4) 0.065(4) Uani 0.5 1 d G U P C -1
C68 C -0.0540(14) 0.4906(11) 0.4942(5) 0.065(5) Uani 0.5 1 d G U P C -1
H68A H -0.116102 0.469981 0.515607 0.078 Uiso 0.5 1 calc R . P C -1
H68B H -0.071636 0.549682 0.490042 0.078 Uiso 0.5 1 calc R . P C -1
C69 C 0.0447(15) 0.5013(9) 0.5262(5) 0.068(5) Uani 0.5 1 d G U P C -1
H69A H 0.105275 0.526637 0.506333 0.082 Uiso 0.5 1 calc R . P C -1
H69B H 0.029208 0.544087 0.563989 0.082 Uiso 0.5 1 calc R . P C -1
C70 C 0.0932(10) 0.3525(10) 0.4770(5) 0.077(5) Uani 0.5 1 d G U P C -1
H70A H 0.110841 0.293371 0.481148 0.092 Uiso 0.5 1 calc R . P C -1
H70B H 0.155256 0.373093 0.455593 0.092 Uiso 0.5 1 calc R . P C -1
C71 C -0.0056(12) 0.3417(9) 0.4451(5) 0.071(5) Uani 0.5 1 d G U P C -1
H71A H 0.009956 0.298947 0.407224 0.085 Uiso 0.5 1 calc R . P C -1
H71B H -0.066098 0.316405 0.464887 0.085 Uiso 0.5 1 calc R . P C -1
O25 O 0.3894(11) 0.8146(10) 0.3376(6) 0.049(4) Uani 0.5 1 d . . P D 1
O27 O 0.277(2) 0.9044(16) 0.2782(9) 0.066(6) Uani 0.5 1 d . . P D 1
C77 C 0.330(3) 0.953(2) 0.3286(10) 0.052(8) Uani 0.5 1 d . . P D 1
H77A H 0.404660 0.969950 0.317404 0.063 Uiso 0.5 1 calc R . P D 1
H77B H 0.291124 1.009616 0.348842 0.063 Uiso 0.5 1 calc R . P D 1
C78 C 0.3306(17) 0.8971(15) 0.3640(9) 0.055(6) Uani 0.5 1 d . . P D 1
H78A H 0.255586 0.881452 0.375160 0.066 Uiso 0.5 1 calc R . P D 1
H78B H 0.363209 0.931058 0.398406 0.066 Uiso 0.5 1 calc R . P D 1
C79 C 0.3434(18) 0.7698(16) 0.2877(9) 0.050(6) Uani 0.5 1 d . . P D 1
H79A H 0.271268 0.746882 0.297887 0.060 Uiso 0.5 1 calc R . P D 1
H79B H 0.387700 0.716723 0.267244 0.060 Uiso 0.5 1 calc R . P D 1
C83 C 0.332(3) 0.8234(16) 0.2493(10) 0.051(6) Uani 0.5 1 d . . P D 1
H83A H 0.404222 0.838332 0.233489 0.062 Uiso 0.5 1 calc R . P D 1
H83B H 0.292180 0.787704 0.218059 0.062 Uiso 0.5 1 calc R . P D 1
O26 O 0.257(3) 0.890(3) 0.305(2) 0.104(16) Uani 0.3333 1 d . U P E 2
O28 O 0.460(2) 0.8774(17) 0.2563(17) 0.078(12) Uani 0.25 1 d . U P E 2
C76 C 0.324(8) 0.955(7) 0.313(5) 0.104(16) Uani 0.25 1 d . . P E 2
H76A H 0.343091 0.965828 0.351221 0.125 Uiso 0.25 1 calc R . P E 2
H76B H 0.283884 1.008426 0.312810 0.125 Uiso 0.25 1 calc R . P E 2
C80 C 0.304(6) 0.802(5) 0.279(4) 0.12(3) Uani 0.25 1 d D U P E 2
H80A H 0.327467 0.776588 0.307229 0.148 Uiso 0.25 1 calc R . P E 2
H80B H 0.251460 0.759253 0.257529 0.148 Uiso 0.25 1 calc R . P E 2
C81 C 0.387(4) 0.813(4) 0.245(3) 0.067(19) Uani 0.25 1 d D U P E 2
H81A H 0.356775 0.817542 0.210818 0.081 Uiso 0.25 1 calc R . P E 2
H81B H 0.425846 0.755213 0.233184 0.081 Uiso 0.25 1 calc R . P E 2
C82 C 0.413(4) 0.959(3) 0.283(3) 0.081(19) Uani 0.25 1 d . U P E 2
H82A H 0.463719 0.997558 0.307929 0.097 Uiso 0.25 1 calc R . P E 2
H82B H 0.400375 0.989214 0.254895 0.097 Uiso 0.25 1 calc R . P E 2

loop_
_atom_site_aniso_label
_atom_site_aniso_U_11
_atom_site_aniso_U_22
_atom_site_aniso_U_33
_atom_site_aniso_U_23
_atom_site_aniso_U_13
_atom_site_aniso_U_12
Ag1 0.0641(6) 0.0497(5) 0.0364(4) 0.0140(3) 0.0123(4) 0.0135(4)
Ag2 0.0784(7) 0.0700(6) 0.0344(4) -0.0098(4) 0.0085(4) -0.0258(5)
Ag3 0.0349(4) 0.0490(5) 0.0454(4) 0.0063(3) -0.0098(3) -0.0008(3)
Ag4 0.0570(5) 0.0509(5) 0.0436(4) -0.0072(4) 0.0038(4) 0.0046(4)
S1 0.0605(17) 0.0330(13) 0.0433(14) 0.0037(11) 0.0147(12) -0.0052(12)
S2 0.0470(15) 0.0513(16) 0.0378(13) 0.0051(11) -0.0011(11) 0.0028(12)
S3 0.0371(13) 0.0410(14) 0.0502(14) -0.0035(11) -0.0065(11) 0.0035(11)
F1 0.114(8) 0.097(7) 0.116(7) -0.030(6) -0.065(6) 0.031(6)
F2 0.121(7) 0.037(4) 0.083(5) 0.017(4) 0.000(5) 0.025(4)
F3 0.271(15) 0.054(5) 0.063(5) -0.007(4) 0.064(7) -0.017(7)
F4 0.142(9) 0.122(8) 0.060(5) 0.044(5) 0.012(5) 0.018(6)
F5 0.162(9) 0.057(5) 0.089(6) 0.015(4) -0.024(6) -0.014(5)
F6 0.104(7) 0.106(7) 0.089(6) 0.032(5) 0.001(5) 0.053(6)
F7 0.172(9) 0.054(5) 0.064(5) 0.014(4) 0.008(5) 0.014(5)
F8 0.096(7) 0.128(8) 0.070(5) 0.006(5) -0.026(5) 0.044(6)
F9 0.100(6) 0.089(6) 0.049(4) 0.004(4) 0.001(4) 0.021(5)
O34 0.053(4) 0.037(4) 0.054(4) 0.009(3) 0.006(3) 0.004(3)
O1 0.130(10) 0.070(7) 0.160(12) 0.050(7) -0.052(9) -0.060(7)
O2 0.101(9) 0.046(6) 0.138(11) 0.015(6) -0.052(8) -0.004(6)
O3 0.113(8) 0.050(5) 0.075(7) -0.003(5) -0.002(6) -0.003(5)
O4 0.097(7) 0.038(5) 0.115(8) 0.033(5) -0.035(6) -0.003(5)
O5 0.056(6) 0.106(8) 0.092(7) 0.057(6) 0.009(5) 0.002(5)
O6 0.078(7) 0.115(9) 0.120(9) 0.064(7) 0.047(6) 0.045(7)
O7 0.067(6) 0.065(6) 0.087(7) 0.026(5) 0.006(5) -0.008(5)
O8 0.098(8) 0.086(7) 0.091(7) 0.000(6) 0.003(6) -0.043(6)
O9 0.107(9) 0.046(6) 0.049(6) 0.020(4) 0.001(5) 0.008(5)
O10 0.055(5) 0.074(6) 0.040(4) 0.009(4) 0.001(3) 0.009(4)
O11 0.050(5) 0.048(5) 0.072(5) -0.005(4) -0.004(4) 0.003(4)
O12 0.055(7) 0.053(10) 0.108(13) -0.018(9) 0.035(7) -0.024(6)
O13 0.04(2) 0.06(4) 0.08(3) 0.01(3) 0.02(2) -0.01(2)
O14 0.075(17) 0.061(16) 0.044(14) -0.010(12) 0.010(13) -0.016(14)
O15 0.038(4) 0.073(5) 0.057(5) 0.009(4) -0.004(3) 0.005(4)
O16 0.043(4) 0.069(5) 0.062(5) -0.011(4) -0.005(4) -0.003(4)
O17 0.042(4) 0.054(5) 0.076(5) -0.002(4) -0.019(4) 0.010(4)
O18 0.040(4) 0.053(5) 0.058(5) -0.003(4) -0.003(3) 0.008(3)
N1 0.034(4) 0.042(5) 0.040(4) 0.010(4) 0.002(3) 0.005(4)
N2 0.036(4) 0.033(4) 0.036(4) 0.000(3) -0.002(3) 0.004(3)
N3 0.028(4) 0.029(4) 0.042(4) 0.009(3) -0.003(3) 0.006(3)
N4 0.106(11) 0.048(7) 0.109(11) 0.034(7) -0.056(9) -0.019(7)
N5 0.044(5) 0.050(5) 0.030(4) 0.008(4) -0.006(3) 0.004(4)
N6 0.032(4) 0.041(5) 0.032(4) -0.002(3) 0.001(3) 0.002(3)
N7 0.036(4) 0.028(4) 0.034(4) 0.005(3) -0.008(3) 0.001(3)
N8 0.078(8) 0.033(5) 0.085(8) 0.014(5) -0.015(6) 0.007(5)
N9 0.044(5) 0.032(4) 0.038(3) 0.004(3) -0.015(3) -0.001(3)
N10 0.030(4) 0.047(5) 0.043(4) 0.012(4) -0.005(3) -0.001(4)
N11 0.032(4) 0.051(5) 0.035(4) -0.003(4) 0.001(3) 0.002(4)
N12 0.056(7) 0.101(10) 0.080(8) 0.051(7) 0.000(6) 0.020(7)
N13 0.033(4) 0.037(4) 0.036(4) 0.005(3) -0.005(3) 0.004(3)
N14 0.034(4) 0.046(5) 0.036(4) 0.007(4) -0.006(3) -0.001(4)
N15 0.044(5) 0.037(5) 0.036(4) 0.002(3) -0.012(3) -0.002(4)
N16 0.072(7) 0.054(6) 0.069(7) 0.029(5) -0.003(6) -0.011(5)
C1 0.039(6) 0.060(7) 0.041(5) 0.011(5) 0.003(4) 0.008(5)
C2 0.039(6) 0.058(7) 0.057(6) 0.032(6) -0.001(5) -0.003(5)
C3 0.023(5) 0.046(6) 0.064(6) 0.030(5) -0.004(4) 0.000(4)
C4 0.028(5) 0.047(6) 0.043(5) 0.016(4) 0.001(4) 0.004(4)
C5 0.028(5) 0.032(5) 0.040(5) 0.009(4) 0.000(4) 0.007(4)
C6 0.034(5) 0.048(6) 0.073(7) 0.032(6) -0.014(5) -0.008(5)
C7 0.049(7) 0.074(9) 0.082(9) 0.044(7) -0.002(6) 0.009(6)
C8 0.045(7) 0.062(8) 0.117(12) 0.050(8) -0.018(7) -0.009(6)
C9 0.072(9) 0.039(7) 0.099(10) 0.023(7) -0.035(8) -0.007(6)
C10 0.061(8) 0.042(6) 0.077(8) 0.019(6) -0.026(6) -0.003(5)
C11 0.053(6) 0.041(6) 0.053(6) 0.015(5) -0.014(5) 0.007(5)
C12 0.028(5) 0.036(5) 0.033(4) 0.006(4) -0.004(4) 0.003(4)
C13 0.028(5) 0.030(5) 0.038(5) 0.011(4) -0.004(4) 0.002(4)
C14 0.042(6) 0.034(5) 0.047(5) 0.012(4) -0.005(4) 0.005(4)
C15 0.045(6) 0.023(5) 0.045(5) 0.002(4) -0.001(4) 0.003(4)
C16 0.048(6) 0.065(7) 0.033(5) 0.021(5) -0.002(4) 0.007(5)
C17 0.048(6) 0.053(7) 0.053(6) 0.027(5) -0.001(5) 0.007(5)
C18 0.038(5) 0.041(6) 0.048(6) 0.016(5) -0.003(4) 0.009(4)
C19 0.033(5) 0.041(5) 0.030(4) 0.012(4) -0.001(4) 0.008(4)
C20 0.029(5) 0.042(5) 0.031(4) 0.009(4) -0.003(4) 0.004(4)
C21 0.050(6) 0.039(6) 0.049(6) 0.024(5) -0.001(5) 0.013(5)
C22 0.056(7) 0.044(6) 0.068(7) 0.029(6) -0.006(6) 0.004(5)
C23 0.054(7) 0.041(6) 0.082(8) 0.037(6) -0.015(6) 0.000(5)
C24 0.077(8) 0.019(5) 0.076(8) 0.014(5) -0.020(7) 0.002(5)
C25 0.055(7) 0.032(5) 0.055(6) 0.009(5) -0.004(5) 0.009(5)
C26 0.044(6) 0.045(6) 0.055(6) 0.022(5) 0.006(5) 0.011(5)
C27 0.023(4) 0.042(5) 0.029(4) 0.006(4) -0.004(3) -0.001(4)
C28 0.024(4) 0.031(5) 0.037(5) 0.000(4) 0.001(4) 0.005(4)
C29 0.041(5) 0.032(5) 0.042(5) 0.009(4) -0.007(4) 0.002(4)
C30 0.042(5) 0.033(5) 0.039(5) 0.000(4) -0.007(4) -0.001(4)
C31 0.060(5) 0.012(4) 0.036(3) -0.003(3) -0.033(3) -0.004(3)
C32 0.069(6) 0.045(6) 0.029(4) -0.005(4) -0.020(3) 0.006(5)
C33 0.029(5) 0.032(5) 0.039(5) 0.006(4) -0.010(4) 0.003(4)
C34 0.027(5) 0.036(5) 0.040(5) 0.009(4) -0.009(4) 0.003(4)
C35 0.037(5) 0.046(6) 0.039(5) 0.013(4) -0.007(4) 0.006(4)
C36 0.045(6) 0.049(6) 0.042(5) 0.012(5) -0.015(4) 0.012(5)
C37 0.042(6) 0.056(7) 0.052(6) 0.018(5) 0.000(5) 0.011(5)
C38 0.042(6) 0.072(8) 0.062(7) 0.029(6) -0.007(5) 0.005(6)
C39 0.048(7) 0.090(10) 0.046(6) 0.036(6) 0.001(5) 0.020(6)
C40 0.060(7) 0.076(9) 0.037(5) 0.025(5) 0.011(5) 0.030(6)
C41 0.057(7) 0.056(7) 0.038(5) 0.012(5) -0.010(5) 0.010(5)
C42 0.025(5) 0.063(7) 0.033(5) 0.003(4) -0.011(4) 0.007(4)
C43 0.028(5) 0.047(6) 0.038(5) 0.004(4) -0.005(4) -0.004(4)
C44 0.041(6) 0.052(6) 0.030(5) 0.001(4) -0.006(4) -0.002(5)
C45 0.031(5) 0.063(7) 0.033(5) 0.009(5) 0.008(4) 0.003(5)
C46 0.036(5) 0.040(6) 0.043(5) 0.003(4) -0.010(4) 0.003(4)
C47 0.080(8) 0.026(5) 0.044(6) 0.000(4) -0.014(5) 0.010(5)
C48 0.043(5) 0.034(5) 0.029(4) 0.003(4) -0.008(4) 0.006(4)
C49 0.026(4) 0.033(5) 0.037(5) 0.007(4) -0.007(4) 0.005(4)
C50 0.027(5) 0.051(6) 0.029(4) 0.006(4) -0.005(4) 0.010(4)
C51 0.046(6) 0.032(5) 0.035(5) 0.009(4) -0.010(4) 0.001(4)
C52 0.046(6) 0.036(6) 0.048(6) 0.005(4) -0.003(5) -0.004(4)
C53 0.070(8) 0.041(6) 0.049(6) 0.009(5) 0.000(6) -0.005(5)
C54 0.052(6) 0.047(6) 0.051(6) 0.023(5) -0.006(5) -0.006(5)
C55 0.043(6) 0.047(6) 0.051(6) 0.019(5) -0.006(5) 0.003(5)
C56 0.040(6) 0.038(6) 0.059(6) 0.014(5) -0.019(5) 0.002(4)
C57 0.038(5) 0.042(5) 0.030(4) 0.006(4) -0.014(4) 0.008(4)
C58 0.036(5) 0.039(6) 0.042(5) 0.001(4) -0.013(4) -0.001(4)
C59 0.046(6) 0.019(5) 0.066(7) 0.014(4) -0.026(5) -0.011(4)
C60 0.043(6) 0.047(6) 0.034(5) 0.007(4) -0.007(4) 0.001(5)
C61 0.073(8) 0.037(6) 0.051(6) 0.006(5) -0.012(6) -0.005(5)
C62 0.089(10) 0.076(9) 0.052(7) 0.016(7) -0.010(7) 0.021(8)
C63 0.069(9) 0.060(8) 0.063(8) -0.001(6) -0.002(6) 0.026(7)
S4 0.042(3) 0.056(3) 0.032(4) 0.027(3) 0.003(3) 0.011(3)
F10 0.072(9) 0.081(10) 0.043(7) 0.014(7) -0.033(6) 0.003(7)
F11 0.061(7) 0.096(11) 0.072(9) 0.019(8) -0.011(6) 0.027(7)
F12 0.111(8) 0.109(7) 0.071(7) 0.044(6) 0.015(6) 0.020(6)
F13 0.145(14) 0.136(14) 0.120(14) 0.044(10) -0.011(9) 0.003(9)
F14 0.111(8) 0.109(7) 0.071(7) 0.044(6) 0.015(6) 0.020(6)
F15 0.111(8) 0.109(7) 0.071(7) 0.044(6) 0.015(6) 0.020(6)
O29 0.111(17) 0.110(17) 0.033(8) 0.003(10) -0.024(9) 0.049(14)
O30 0.053(5) 0.077(6) 0.058(5) 0.028(4) -0.002(4) 0.004(4)
S5 0.042(3) 0.056(3) 0.032(4) 0.027(3) 0.003(3) 0.011(3)
O31 0.058(14) 0.043(13) 0.035(11) -0.010(9) -0.022(10) 0.017(10)
O32 0.117(16) 0.057(11) 0.022(7) -0.005(7) -0.013(8) 0.032(11)
O33 0.066(11) 0.074(11) 0.081(11) -0.002(8) -0.013(9) 0.007(8)
C84 0.057(9) 0.089(10) 0.046(11) 0.019(9) -0.015(7) 0.021(7)
C85 0.111(8) 0.109(7) 0.071(7) 0.044(6) 0.015(6) 0.020(6)
O19 0.087(7) 0.100(8) 0.070(6) 0.000(6) -0.030(5) 0.040(6)
O20 0.070(6) 0.059(5) 0.073(6) -0.009(4) -0.033(5) 0.025(4)
C64 0.123(14) 0.105(13) 0.075(10) -0.015(9) -0.047(10) 0.065(11)
C65 0.117(13) 0.063(9) 0.097(11) -0.024(8) -0.065(10) 0.018(9)
C66 0.072(10) 0.144(17) 0.072(10) -0.021(10) -0.026(8) 0.038(11)
C67 0.060(8) 0.068(9) 0.083(9) -0.012(7) -0.025(7) 0.012(7)
O23 0.126(12) 0.024(6) 0.123(12) 0.001(7) 0.033(10) -0.009(7)
O24 0.074(8) 0.049(7) 0.098(9) 0.006(6) -0.003(7) -0.001(6)
C72 0.054(10) 0.022(7) 0.111(14) -0.001(8) 0.010(9) 0.000(7)
C73 0.072(12) 0.076(13) 0.064(11) 0.012(9) -0.008(9) -0.008(10)
C74 0.065(10) 0.022(7) 0.081(11) 0.021(7) -0.004(8) -0.009(6)
C75 0.16(2) 0.084(16) 0.105(18) 0.058(14) -0.049(17) -0.017(16)
O22 0.047(7) 0.118(10) 0.038(6) 0.012(7) -0.011(6) 0.001(7)
O21 0.047(7) 0.109(10) 0.044(6) 0.027(6) -0.013(6) 0.001(7)
C68 0.047(7) 0.104(10) 0.047(9) 0.024(8) -0.018(7) -0.003(8)
C69 0.048(8) 0.109(10) 0.044(9) 0.014(8) -0.014(7) -0.003(8)
C70 0.047(8) 0.121(11) 0.047(8) 0.003(8) -0.003(7) -0.005(8)
C71 0.045(8) 0.114(11) 0.048(8) 0.014(8) -0.006(7) 0.002(8)
O25 0.039(8) 0.046(8) 0.053(8) -0.005(7) -0.017(6) 0.007(6)
O27 0.088(18) 0.064(14) 0.056(13) 0.025(11) -0.023(11) 0.016(13)
C77 0.085(19) 0.034(13) 0.032(11) -0.002(10) -0.009(12) 0.007(12)
C78 0.038(11) 0.054(14) 0.054(13) -0.019(11) -0.012(10) 0.017(10)
C79 0.035(12) 0.048(14) 0.052(13) -0.014(10) -0.017(10) 0.014(10)
C83 0.07(2) 0.033(13) 0.047(14) 0.009(11) -0.023(14) -0.012(15)
O26 0.059(18) 0.061(19) 0.14(4) -0.03(2) 0.04(2) -0.004(14)
O28 0.046(18) 0.009(13) 0.15(3) -0.006(16) 0.036(19) 0.002(12)
C76 0.059(18) 0.061(19) 0.14(4) -0.03(2) 0.04(2) -0.004(14)
C80 0.08(4) 0.05(2) 0.17(6) -0.03(2) 0.07(5) -0.02(2)
C81 0.02(2) 0.06(3) 0.10(4) -0.01(2) 0.00(2) 0.002(19)
C82 0.04(2) 0.03(2) 0.17(5) 0.03(3) 0.05(3) 0.008(18)

loop_
_atom_type_symbol
_atom_type_description
_atom_type_scat_dispersion_real
_atom_type_scat_dispersion_imag
_atom_type_scat_source
C C 0.0033 0.0016 'International Tables Vol C Tables 4.2.6.8 and 6.1.1.4'
H H 0.0000 0.0000 'International Tables Vol C Tables 4.2.6.8 and 6.1.1.4'
Ag Ag -0.8971 1.1015 'International Tables Vol C Tables 4.2.6.8 and 6.1.1.4'
F F 0.0171 0.0103 'International Tables Vol C Tables 4.2.6.8 and 6.1.1.4'
N N 0.0061 0.0033 'International Tables Vol C Tables 4.2.6.8 and 6.1.1.4'
O O 0.0106 0.0060 'International Tables Vol C Tables 4.2.6.8 and 6.1.1.4'
S S 0.1246 0.1234 'International Tables Vol C Tables 4.2.6.8 and 6.1.1.4'

loop_
_geom_angle_atom_site_label_1
_geom_angle_atom_site_label_2
_geom_angle_atom_site_label_3
_geom_angle
_geom_angle_site_symmetry_1
_geom_angle_site_symmetry_3
N3 Ag1 O9 95.2(3) . .
N3 Ag1 N7 176.6(3) . .
N7 Ag1 O9 87.5(3) . .
O10 Ag2 N6 129.9(3) . .
N5 Ag2 O10 108.8(3) . .
N5 Ag2 N6 73.1(3) . .
N11 Ag2 O10 106.1(3) . .
N11 Ag2 N5 136.2(3) . .
N11 Ag2 N6 103.3(3) . .
N9 Ag3 N10 70.8(3) . .
N9 Ag3 N14 136.7(3) . .
N10 Ag3 N14 84.6(3) . .
N13 Ag3 N9 147.9(3) . .
N13 Ag3 N10 137.9(3) . .
N13 Ag3 N14 71.2(3) . .
N1 Ag4 O11 117.8(3) 2_566 .
N2 Ag4 O11 88.7(3) 2_566 .
N2 Ag4 N1 72.2(3) 2_566 2_566
N15 Ag4 O11 98.3(3) . .
N15 Ag4 N1 128.0(3) . 2_566
N15 Ag4 N2 148.9(3) . 2_566
O34 S1 O9 108.8(6) . .
O34 S1 O12 120.1(11) . .
O34 S1 O13 90(2) . .
O34 S1 O14 131.8(14) . .
O34 S1 C61 106.1(5) . .
O9 S1 C61 100.7(6) . .
O12 S1 O9 113.9(14) . .
O12 S1 C61 104.9(6) . .
O13 S1 C61 94.2(18) . .
O14 S1 O13 110(4) . .
O14 S1 C61 115.0(13) . .
O10 S2 O15 113.9(5) . .
O10 S2 C62 101.9(6) . .
O15 S2 C62 103.0(6) . .
O16 S2 O10 115.7(5) . .
O16 S2 O15 115.7(5) . .
O16 S2 C62 104.0(6) . .
O11 S3 O17 113.9(5) . .
O11 S3 O18 115.7(5) . .
O11 S3 C63 103.2(6) . .
O17 S3 C63 104.9(6) . .
O18 S3 O17 114.2(5) . .
O18 S3 C63 102.9(5) . .
S1 O9 Ag1 137.3(7) . .
S2 O10 Ag2 135.3(5) . .
S3 O11 Ag4 144.4(5) . .
C1 N1 Ag4 124.6(6) . 2_566
C5 N1 Ag4 114.5(6) . 2_566
C5 N1 C1 117.7(9) . .
C12 N2 Ag4 114.4(6) . 2_566
C15 N2 Ag4 127.1(6) . 2_566
C15 N2 C12 117.3(8) . .
C13 N3 Ag1 122.5(6) . .
C13 N3 C14 117.1(8) . .
C14 N3 Ag1 120.4(6) . .
O1 N4 C9 116.3(15) . .
O2 N4 O1 125.4(13) . .
O2 N4 C9 118.2(14) . .
C16 N5 Ag2 125.9(6) . .
C16 N5 C20 117.0(8) . .
C20 N5 Ag2 115.8(6) . .
C27 N6 Ag2 111.8(6) . .
C30 N6 Ag2 129.6(6) . .
C30 N6 C27 117.2(8) . .
C28 N7 Ag1 118.6(6) . .
C28 N7 C29 118.0(8) . .
C29 N7 Ag1 123.3(6) . .
O3 N8 O4 124.5(11) . .
O3 N8 C24 116.9(11) . .
O4 N8 C24 118.6(12) . .
C31 N9 Ag3 126.0(6) . .
C34 N9 Ag3 120.4(6) . .
C34 N9 C31 113.5(8) . .
C42 N10 Ag3 112.6(6) . .
C42 N10 C45 117.1(8) . .
C45 N10 Ag3 128.5(6) . .
C43 N11 Ag2 123.5(6) . .
C44 N11 Ag2 117.9(6) . .
C44 N11 C43 117.7(8) . .
O5 N12 O6 124.2(12) . .
O5 N12 C39 118.7(12) . .
O6 N12 C39 117.1(13) . .
C46 N13 Ag3 123.1(6) . .
C50 N13 Ag3 121.0(6) . .
C50 N13 C46 116.0(8) . .
C57 N14 Ag3 112.0(6) . .
C57 N14 C60 117.7(8) . .
C60 N14 Ag3 127.7(7) . .
C58 N15 Ag4 123.5(7) . .
C59 N15 Ag4 119.5(6) . .
C59 N15 C58 116.9(8) . .
O7 N16 O8 123.0(11) . .
O7 N16 C54 118.5(11) . .
O8 N16 C54 118.5(11) . .
N1 C1 C2 123.3(9) . .
C1 C2 C3 119.5(10) . .
C2 C3 C6 122.4(9) . .
C4 C3 C2 116.4(10) . .
C4 C3 C6 121.1(10) . .
C5 C4 C3 120.8(9) . .
N1 C5 C4 122.2(9) . .
N1 C5 C12 116.6(8) . .
C4 C5 C12 121.2(8) . .
C7 C6 C3 120.2(11) . .
C11 C6 C3 121.2(9) . .
C11 C6 C7 118.6(11) . .
C8 C7 C6 119.3(13) . .
C9 C8 C7 119.4(12) . .
C8 C9 N4 119.8(14) . .
C10 C9 N4 118.5(14) . .
C10 C9 C8 121.7(12) . .
C11 C10 C9 119.9(13) . .
C10 C11 C6 121.0(11) . .
N2 C12 C5 117.9(8) . .
N2 C12 C13 120.0(8) . .
C13 C12 C5 122.1(8) . .
N3 C13 C12 122.1(8) . .
N3 C14 C15 121.3(9) . .
N2 C15 C14 122.2(8) . .
N5 C16 C17 124.7(9) . .
C16 C17 C18 119.0(10) . .
C17 C18 C21 123.0(9) . .
C19 C18 C17 116.1(9) . .
C19 C18 C21 120.8(9) . .
C18 C19 C20 121.8(8) . .
N5 C20 C19 121.2(9) . .
N5 C20 C27 117.7(8) . .
C19 C20 C27 121.1(8) . .
C22 C21 C18 121.9(10) . .
C22 C21 C26 118.1(10) . .
C26 C21 C18 119.9(9) . .
C23 C22 C21 122.2(11) . .
C22 C23 C24 118.2(11) . .
C23 C24 N8 119.3(11) . .
C25 C24 N8 119.2(11) . .
C25 C24 C23 121.5(10) . .
C24 C25 C26 119.4(10) . .
C25 C26 C21 120.6(10) . .
N6 C27 C20 119.5(7) . .
N6 C27 C28 119.4(8) . .
C28 C27 C20 121.0(8) . .
N7 C28 C27 122.1(8) . .
N7 C29 C30 119.8(9) . .
N6 C30 C29 123.4(9) . .
C32 C31 N9 129.0(8) . .
C31 C32 C35 116.8(9) . .
C34 C33 C35 119.8(9) . .
N9 C34 C33 122.6(8) . .
N9 C34 C42 115.8(8) . .
C33 C34 C42 121.6(8) . .
C32 C35 C33 118.1(9) . .
C32 C35 C36 120.4(9) . .
C33 C35 C36 121.4(9) . .
C37 C36 C35 120.5(9) . .
C37 C36 C41 119.7(10) . .
C41 C36 C35 119.7(10) . .
C36 C37 C38 121.1(11) . .
C39 C38 C37 117.1(12) . .
C38 C39 N12 117.1(13) . .
C40 C39 N12 119.3(11) . .
C40 C39 C38 123.5(11) . .
C39 C40 C41 118.2(11) . .
C40 C41 C36 120.3(11) . .
N10 C42 C34 118.2(9) . .
N10 C42 C43 120.4(8) . .
C43 C42 C34 121.4(9) . .
N11 C43 C42 121.1(9) . .
N11 C44 C45 121.3(9) . .
N10 C45 C44 122.3(9) . .
N13 C46 C47 124.0(9) . .
C46 C47 C48 119.7(9) . .
C47 C48 C51 121.5(9) . .
C49 C48 C47 117.0(9) . .
C49 C48 C51 121.5(8) . .
C48 C49 C50 120.9(8) . .
N13 C50 C49 122.4(9) . .
N13 C50 C57 115.8(8) . .
C49 C50 C57 121.8(8) . .
C52 C51 C48 120.3(8) . .
C56 C51 C48 121.3(8) . .
C56 C51 C52 118.4(9) . .
C53 C52 C51 121.0(10) . .
C52 C53 C54 118.5(10) . .
C53 C54 N16 118.7(10) . .
C55 C54 N16 119.6(10) . .
C55 C54 C53 121.7(10) . .
C54 C55 C56 119.7(10) . .
C55 C56 C51 120.5(10) . .
N14 C57 C50 118.2(8) . .
N14 C57 C58 121.0(9) . .
C58 C57 C50 120.7(9) . .
N15 C58 C57 120.0(9) . .
N15 C59 C60 122.1(9) . .
N14 C60 C59 122.1(10) . .
F1 C61 S1 109.0(8) . .
F2 C61 S1 111.4(8) . .
F2 C61 F1 106.2(11) . .
F3 C61 S1 112.6(8) . .
F3 C61 F1 109.4(12) . .
F3 C61 F2 108.0(11) . .
F4 C62 S2 113.6(10) . .
F4 C62 F5 106.1(13) . .
F4 C62 F6 107.7(11) . .
F5 C62 S2 112.6(9) . .
F5 C62 F6 106.6(11) . .
F6 C62 S2 109.8(11) . .
F7 C63 S3 111.6(9) . .
F8 C63 S3 111.0(10) . .
F8 C63 F7 109.4(11) . .
F9 C63 S3 113.0(9) . .
F9 C63 F7 105.2(11) . .
F9 C63 F8 106.3(11) . .
O30 S4 O31 127.5(17) . .
O30 S4 O33 119.6(19) . .
O30 S4 C85 103.5(18) . .
O31 S4 C85 97.6(19) . .
O33 S4 O31 105.6(18) . .
O33 S4 C85 95(2) . .
O29 S5 O30 114.5(13) . .
O29 S5 O32 114.6(16) . .
O29 S5 C84 114.4(15) . .
O30 S5 C84 104.0(11) . .
O32 S5 O30 103.7(12) . .
O32 S5 C84 104.3(16) . .
F10 C84 F11 111(2) . .
F10 C84 S5 110.5(18) . .
F11 C84 S5 113.2(18) . .
F12 C84 F10 110(2) . .
F12 C84 F11 102(2) . .
F12 C84 S5 110(2) . .
F13 C85 S4 111(3) . .
F14 C85 S4 115(3) . .
F14 C85 F13 114(3) . .
F14 C85 F15 98(2) . .
F15 C85 S4 97(2) . .
F15 C85 F13 120(4) . .
C64 O19 C66 109.6(12) . .
C67 O20 C65 109.9(11) . .
O19 C64 C65 110.0(11) . .
O20 C65 C64 111.6(14) . .
O19 C66 C67 111.9(14) . .
O20 C67 C66 111.0(11) . .
C72 O23 C75 104.6(14) . .
C74 O24 C73 109.0(13) . .
O23 C72 C73 106.7(15) . .
O24 C73 C72 107.0(15) . .
O24 C74 C75 105.0(15) . .
O23 C75 C74 107.9(16) . .
C69 O22 C70 110.7 . .
C68 O21 C71 110.7 . .
O21 C68 C69 110.5 . .
O22 C69 C68 110.6 . .
O22 C70 C71 110.6 . .
O21 C71 C70 110.5 . .
C79 O25 C78 107.5(15) . .
C83 O27 C77 110(2) . .
C78 C77 O27 109(3) . .
C77 C78 O25 113(2) . .
O25 C79 C83 117(2) . .
O27 C83 C79 110(2) . .
C76 O26 C80 114(6) . .
C81 O28 C82 110(4) . .
O26 C76 C82 127(9) . .
C81 C80 O26 107(6) . .
C80 C81 O28 126(6) . .
C76 C82 O28 115(6) . .

loop_
_geom_bond_atom_site_label_1
_geom_bond_atom_site_label_2
_geom_bond_distance
_geom_bond_site_symmetry_2
Ag1 O9 2.576(10) .
Ag1 N3 2.194(7) .
Ag1 N7 2.220(7) .
Ag2 O10 2.405(8) .
Ag2 N5 2.319(8) .
Ag2 N6 2.408(8) .
Ag2 N11 2.254(8) .
Ag3 N9 2.235(8) .
Ag3 N10 2.438(8) .
Ag3 N13 2.235(8) .
Ag3 N14 2.459(8) .
Ag4 O11 2.530(8) .
Ag4 N1 2.348(8) 2_566
Ag4 N2 2.344(7) 2_566
Ag4 N15 2.208(8) .
S1 O34 1.402(7) .
S1 O9 1.479(10) .
S1 O12 1.416(13) .
S1 O13 1.66(6) .
S1 O14 1.464(14) .
S1 C61 1.843(11) .
S2 O10 1.446(7) .
S2 O15 1.448(8) .
S2 O16 1.431(8) .
S2 C62 1.800(14) .
S3 O11 1.433(8) .
S3 O17 1.445(8) .
S3 O18 1.445(7) .
S3 C63 1.773(14) .
F1 C61 1.321(15) .
F2 C61 1.282(13) .
F3 C61 1.272(14) .
F4 C62 1.337(15) .
F5 C62 1.338(16) .
F6 C62 1.360(16) .
F7 C63 1.359(15) .
F8 C63 1.358(15) .
F9 C63 1.355(13) .
O1 N4 1.253(17) .
O2 N4 1.231(17) .
O3 N8 1.222(14) .
O4 N8 1.231(13) .
O5 N12 1.204(15) .
O6 N12 1.221(15) .
O7 N16 1.225(13) .
O8 N16 1.245(13) .
N1 C1 1.352(13) .
N1 C5 1.346(11) .
N2 C12 1.359(11) .
N2 C15 1.333(12) .
N3 C13 1.331(11) .
N3 C14 1.352(12) .
N4 C9 1.482(17) .
N5 C16 1.346(13) .
N5 C20 1.362(11) .
N6 C27 1.369(11) .
N6 C30 1.318(13) .
N7 C28 1.333(12) .
N7 C29 1.345(11) .
N8 C24 1.469(14) .
N9 C31 1.380(11) .
N9 C34 1.362(11) .
N10 C42 1.334(12) .
N10 C45 1.347(12) .
N11 C43 1.338(11) .
N11 C44 1.329(12) .
N12 C39 1.487(16) .
N13 C46 1.360(12) .
N13 C50 1.353(11) .
N14 C57 1.334(12) .
N14 C60 1.335(13) .
N15 C58 1.361(12) .
N15 C59 1.344(13) .
N16 C54 1.464(15) .
C1 C2 1.382(15) .
C2 C3 1.405(15) .
C3 C4 1.403(13) .
C3 C6 1.481(15) .
C4 C5 1.383(13) .
C5 C12 1.483(13) .
C6 C7 1.416(15) .
C6 C11 1.412(15) .
C7 C8 1.396(19) .
C8 C9 1.378(19) .
C9 C10 1.377(18) .
C10 C11 1.352(15) .
C12 C13 1.399(12) .
C14 C15 1.375(13) .
C16 C17 1.375(15) .
C17 C18 1.415(14) .
C18 C19 1.390(13) .
C18 C21 1.462(14) .
C19 C20 1.393(13) .
C20 C27 1.485(13) .
C21 C22 1.393(15) .
C21 C26 1.412(14) .
C22 C23 1.378(16) .
C23 C24 1.413(17) .
C24 C25 1.370(16) .
C25 C26 1.399(15) .
C27 C28 1.398(12) .
C29 C30 1.384(13) .
C31 C32 1.315(15) .
C32 C35 1.401(14) .
C33 C34 1.384(13) .
C33 C35 1.414(13) .
C34 C42 1.486(12) .
C35 C36 1.494(14) .
C36 C37 1.371(15) .
C36 C41 1.405(14) .
C37 C38 1.398(15) .
C38 C39 1.395(17) .
C39 C40 1.365(18) .
C40 C41 1.387(15) .
C42 C43 1.420(13) .
C44 C45 1.377(14) .
C46 C47 1.382(15) .
C47 C48 1.384(14) .
C48 C49 1.381(12) .
C48 C51 1.493(14) .
C49 C50 1.395(13) .
C50 C57 1.508(13) .
C51 C52 1.419(13) .
C51 C56 1.407(14) .
C52 C53 1.378(15) .
C53 C54 1.404(15) .
C54 C55 1.374(15) .
C55 C56 1.382(14) .
C57 C58 1.409(13) .
C59 C60 1.352(14) .
S4 O30 1.449(14) .
S4 O31 1.466(17) .
S4 O33 1.464(18) .
S4 C85 1.99(5) .
F10 C84 1.27(3) .
F11 C84 1.32(3) .
F12 C84 1.25(4) .
F13 C85 1.32(2) .
F14 C85 1.32(2) .
F15 C85 1.32(2) .
O29 S5 1.29(2) .
O30 S5 1.4441 .
S5 O32 1.41(3) .
S5 C84 1.75(3) .
O19 C64 1.411(16) .
O19 C66 1.45(2) .
O20 C65 1.438(17) .
O20 C67 1.426(14) .
C64 C65 1.503(19) .
C66 C67 1.461(19) .
O23 C72 1.27(2) .
O23 C75 1.47(3) .
O24 C73 1.44(2) .
O24 C74 1.373(18) .
C72 C73 1.55(2) .
C74 C75 1.52(3) .
O22 C69 1.4244 .
O22 C70 1.4246 .
O21 C68 1.4243 .
O21 C71 1.4244 .
C68 C69 1.5249 .
C70 C71 1.5248 .
O25 C78 1.45(2) .
O25 C79 1.41(3) .
O27 C77 1.48(5) .
O27 C83 1.42(4) .
C77 C78 1.42(4) .
C79 C83 1.47(3) .
O26 C76 1.27(12) .
O26 C80 1.46(8) .
O28 C81 1.32(6) .
O28 C82 1.37(5) .
C76 C82 1.27(10) .
C80 C81 1.298(10) .
